data_2001016
loop_
_publ_author_name
'Roodt, A.'
'Leipoldt, J. G.'
'Swarts, J. C.'
'Steyn, G. J. J.'

_publ_section_title
;Structure of
 (3-benzylacetylacetonato-\k^2^<i>O</i>,<i>O</i>')carbonyl(triphenylphosphine)rhodium(I)
;
_journal_issue 3
_journal_name_full 'Acta Crystallographica Section C'
_journal_page_first 547
_journal_page_last 549
_journal_paper_doi 10.1107/S0108270191009654
_journal_volume 48
_journal_year 1992
_chemical_formula_sum 'C31 H28 O3 P Rh'
_chemical_formula_weight 582.4
_space_group_IT_number 2
_space_group_name_Hall '-P 1'
_space_group_name_H-M_alt 'P -1'
_symmetry_cell_setting triclinic
_symmetry_space_group_name_Hall '-P 1'
_symmetry_space_group_name_H-M 'P -1'
_cell_angle_alpha 114.420(10)
_cell_angle_beta 87.570(10)
_cell_angle_gamma 112.540(10)
_cell_formula_units_Z 2
_cell_length_a 13.004(2)
_cell_length_b 10.968(2)
_cell_length_c 11.2300(10)
_cell_volume 1334.1(4)
_diffrn_radiation_type Mo
_diffrn_radiation_wavelength 0.71073
_exptl_absorpt_coefficient_mu 0.717
_exptl_crystal_density_diffrn 1.450
_exptl_crystal_density_meas 1.46
_exptl_crystal_F_000 596.0
_cod_data_source_file ab0211.cif
_cod_data_source_block ab0211a
_cod_original_cell_volume 1334.1
_cod_original_formula_sum 'C31 H28 O3 P1 Rh1'
_cod_database_code 2001016

loop_
_space_group_symop_id
_space_group_symop_operation_xyz
1 x,y,z
2 -x,-y,-z

loop_
_atom_site_label
_atom_site_fract_x
_atom_site_fract_y
_atom_site_fract_z
_atom_site_U_iso_or_equiv
Rh .16805(2) .29900(3) .21409(3) .03744(6)
P .21010(7) .53724(10) .27832(8) .0364(2)
O(1) .0034(2) .2598(3) .2146(3) .0460(10)
O(2) .1215(2) .0818(3) .1661(3) .0510(10)
C(21) .2777(3) .6203(4) .1679(3) .0440(10)
C(31) .3032(3) .6576(4) .4353(3) .0410(10)
C(11) .0836(3) .5739(3) .3010(3) .0370(10)
O(30) .4064(3) .3455(5) .2099(4) .0960(10)
C(30) .3145(3) .3303(5) .2128(4) .0570(10)
C(1) .0223(4) -.1633(4) .1219(5) .0690(10)
H(1a) -.0604(4) -.2444(4) .1140(5) .103(3)
H(1b) .0763(4) -.1459(4) .2030(5) .103(3)
H(1c) .0570(4) -.2010(4) .0313(5) .103(3)
C(2) .0227(3) -.0148(4) .1544(3) .0470(10)
C(3) -.0775(3) .0069(4) .1690(3) .0450(10)
C(4) -.0809(3) .1409(4) .1950(3) .0420(10)
C(5) -.1909(3) .1585(5) .2026(5) .0630(10)
H(51) -.2606(3) .0599(5) .1933(5) .103(3)
H(52) -.2023(3) .1830(5) .1216(5) .103(3)
H(53) -.1870(3) .2481(5) .2949(5) .103(3)
C(40) -.1873(3) -.1211(4) .1530(4) .0570(10)
H(401) -.1781(3) -.2207(4) .0893(4) .103(3)
H(402) -.2530(3) -.1114(4) .1067(4) .103(3)
C(41) -.2234(3) -.1323(4) .2800(4) .0490(10)
C(42) -.3323(4) -.2277(5) .2772(5) .0700(10)
H(42) -.3902(4) -.2891(5) .1865(5) .103(3)
C(43) -.3669(4) -.2442(6) .3903(6) .088(2)
H(43) -.4519(4) -.3179(6) .3865(6) .103(3)
C(44) -.2955(5) -.1690(7) .5061(6) .087(2)
H(44) -.3227(5) -.1854(7) .5925(6) .103(3)
C(45) -.1884(4) -.0722(6) .5115(2) .0760(10)
H(45) -.1318(4) -.0095(6) .6032(5) .103(3)
C(46) -.1532(3) -.0552(5) .3982(4) .0600(10)
H(46) -.0686(3) .0204(5) .4034(4) .103(3)
C(12) .0523(3) .6327(4) .4248(4) .0500(10)
H(12) .1073(3) .6674(4) .5124(4) .103(3)
C(13) -.0498(3) .6468(5) .4362(4) .0600(10)
H(13) -.0732(3) .6945(5) .5327(4) .103(3)
C(14) -.1216(3) .6001(4) .3243(4) .0550(10)
H(14) -.2009(3) .6113(4) .3336(4) .103(3)
C(15) -.0918(3) .5388(4) .2001(4) .0490(10)
H(15) -.1482(3) .5015(4) .1128(4) .103(3)
C(16) .0102(3) .5254(4) .1882(3) .0440(10)
H(16) .0332(3) .4774(4) .0915(3) .103(3)
C(22) .2682(3) .7463(4) .1760(4) .0540(10)
H(22) .2186(3) .7934(4) .2452(4) .103(3)
C(23) .3231(4) .8110(5) .0943(5) .0710(10)
H(23) .3163(4) .9085(5) .1007(5) .103(3)
C(24) .3860(4) .7508(6) .0056(5) .0780(10)
H(24) .4292(4) .8021(6) -.0565(5) .103(3)
C(25) .3938(4) .6262(6) -.0042(5) .0770(10)
H(25) .4426(4) .5789(6) -.0746(5) .103(3)
C(26) .3390(3) .5596(5) .0768(4) .0570(10)
H(26) .3447(3) .4606(5) .00679(4) .103(3)
C(32) .3267(3) .5930(5) .5084(3) .0520(10)
H(32) .2887(3) .4756(5) .4728(3) .103(3)
C(33) .3995(3) .6797(5) .6280(4) .0640(10)
H(33) .4174(3) .6290(5) .6843(4) .103(3)
C(34) .4474(3) .8273(5) .6731(4) .0650(10)
H(34) .5043(3) .8934(5) .7645(4) .103(3)
C(35) .4237(3) .8942(5) .6025(4) .0620(10)
H(35) .4612(3) 1.0118(5) .6399(4) .103(3)
C(36) .3513(3) .8089(4) .4832(4) .0530(10)
H(36) .3327(3) .8605(4) .4283(4) .103(3)

loop_
_geom_bond_atom_site_label_1
_geom_bond_atom_site_label_2
_geom_bond_distance
Rh P 2.2430(10)
Rh O(2) 2.048(2)
O(1) C(4) 1.279(4)
O(30) C(30) 1.142(4)
C(2) C(3) 1.404(5)
C(3) C(40) 1.522(5)
C(40) C(41) 1.520(5)
Rh O(1) 2.016(2)
Rh C(30) 1.801(4)
O(2) C(2) 1.283(4)
C(1) C(2) 1.513(5)
C(3) C(4) 1.394(5)
C(4) C(5) 1.508(5)
